data_1568067
loop_
_publ_author_name
'Brown, Stephen E.'
'Mantaloufa, Ioanna'
'Andrews, Ryan T.'
'Barnes, Thomas J.'
'Lees, Martin R.'
'De Proft, Frank'
'Cunha, Ana V.'
'Pike, Sebastian D.'

_publ_section_title
;
 Photoactivation of titanium-oxo cluster
 [Ti<sub>6</sub>O<sub>6</sub>(OR)<sub>6</sub>(O<sub>2</sub>C
 <sup><i>t</i></sup> Bu)<sub>6</sub>]: mechanism, photoactivated
 structures, and onward reactivity with O<sub>2</sub> to a peroxide
 complex.
;
_journal_issue 3
_journal_name_full 'Chemical science'
_journal_page_first 675
_journal_page_last 683
_journal_paper_doi 10.1039/d2sc05671b
_journal_volume 14
_journal_year 2023
_chemical_formula_moiety 'C47.57 H88.14 Cl1.14 N1 O24 Ti6'
_chemical_formula_sum 'C47.57 H88.14 Cl1.14 N O24 Ti6'
_chemical_formula_weight 1385.83
_chemical_melting_point ?
_chemical_name_systematic Ti6O6(OiPr)4(pyridine)(O2)(O2CCMe3)6
_space_group_IT_number 14
_space_group_name_Hall '-P 2yn'
_space_group_name_H-M_alt 'P 1 21/n 1'
_symmetry_cell_setting monoclinic
_symmetry_space_group_name_Hall '-P 2yn'
_symmetry_space_group_name_H-M 'P 1 21/n 1'
_atom_sites_solution_hydrogens difmap
_atom_sites_solution_primary other
_audit_creation_date 2021-12-15
_audit_creation_method CRYSTALS_ver_14.61_build_6999
_audit_update_record
;
2022-06-30 deposited with the CCDC.	2022-12-07 downloaded from the CCDC.
;
_cell_angle_alpha 90
_cell_angle_beta 97.146(2)
_cell_angle_gamma 90
_cell_formula_units_Z 4
_cell_length_a 14.4104(3)
_cell_length_b 20.6054(7)
_cell_length_c 24.3253(6)
_cell_measurement_reflns_used 24116
_cell_measurement_temperature 100
_cell_measurement_theta_max 75
_cell_measurement_theta_min 3
_cell_volume 7166.9(3)
_computing_cell_refinement
; 
 CrysAlisPro (Rigaku Oxford Diffraction, 2017) 
;
_computing_data_collection 'SuperNova, (Oxford Diffraction, 2010)'
_computing_data_reduction
; 
 CrysAlisPro (Rigaku Oxford Diffraction, 2017) 
;
_computing_molecular_graphics 'CAMERON (Watkin et al., 1996)'
_computing_publication_material 'CRYSTALS (Betteridge et al., 2003)'
_computing_structure_refinement 'CRYSTALS (Betteridge et al., 2003)'
_computing_structure_solution 'Superflip (Palatinus & Chapuis, 2007)'
_diffrn_ambient_temperature 100
_diffrn_measured_fraction_theta_full 0.995
_diffrn_measured_fraction_theta_max 0.957
_diffrn_measurement_device Area
_diffrn_measurement_device_type 'Oxford Diffraction SuperNova'
_diffrn_measurement_method \w
_diffrn_radiation_monochromator 'focussing mirrors'
_diffrn_radiation_type 'Cu K\a'
_diffrn_radiation_wavelength 1.54180
_diffrn_reflns_av_R_equivalents 0.102
_diffrn_reflns_av_unetI/netI 0.067
_diffrn_reflns_limit_h_max 17
_diffrn_reflns_limit_h_min -17
_diffrn_reflns_limit_k_max 25
_diffrn_reflns_limit_k_min -25
_diffrn_reflns_limit_l_max 30
_diffrn_reflns_limit_l_min -29
_diffrn_reflns_number 74891
_diffrn_reflns_theta_full 68.264
_diffrn_reflns_theta_max 77.573
_diffrn_reflns_theta_min 3.391
_diffrn_standards_number 0
_exptl_absorpt_coefficient_mu 6.379
_exptl_absorpt_correction_T_max 0.36
_exptl_absorpt_correction_T_min 0.19
_exptl_absorpt_correction_type multi-scan
_exptl_absorpt_process_details
; 
 CrysAlisPro (Rigaku Oxford Diffraction, 2017) 
;
_exptl_crystal_colour yellow
_exptl_crystal_density_diffrn 1.284
_exptl_crystal_density_meas ?
_exptl_crystal_density_method 'not measured'
_exptl_crystal_description block
_exptl_crystal_F_000 2895.398
_exptl_crystal_size_max 0.200
_exptl_crystal_size_mid 0.180
_exptl_crystal_size_min 0.160
_refine_diff_density_max 1.18
_refine_diff_density_min -0.94
_refine_ls_extinction_method None
_refine_ls_goodness_of_fit_ref 1.0047
_refine_ls_hydrogen_treatment constr
_refine_ls_matrix_type full
_refine_ls_number_parameters 871
_refine_ls_number_reflns 14537
_refine_ls_number_restraints 672
_refine_ls_R_factor_all 0.1337
_refine_ls_R_factor_gt 0.1089
_refine_ls_shift/su_max 0.0082081
_refine_ls_shift/su_mean 0.0002658
_refine_ls_structure_factor_coef Fsqd
_refine_ls_weighting_details
;
 Method= Modified Sheldrick 
 w=1/[\s^2^(F^2^) + ( 0.10P)^2^ +51.29P] 
 ,where P=(max(Fo^2^,0) + 2Fc^2^)/3 
;
_refine_ls_weighting_scheme calc
_refine_ls_wR_factor_all 0.2815
_refine_ls_wR_factor_gt 0.2600
_refine_ls_wR_factor_ref 0.2815
_reflns_limit_h_max 17
_reflns_limit_h_min -17
_reflns_limit_k_max 25
_reflns_limit_k_min 0
_reflns_limit_l_max 30
_reflns_limit_l_min 0
_reflns_number_gt 10538
_reflns_number_total 14593
_reflns_threshold_expression I>2.0\s(I)
_oxford_diffrn_Wilson_B_factor 3.42
_oxford_diffrn_Wilson_scale 0.99
_oxford_refine_ls_r_factor_ref 0.1337
_oxford_refine_ls_scale 1.111(6)
_oxford_reflns_number_all 14537
_oxford_structure_analysis_title '2_ox\SP_T82_ox_auto.cif_od At 9:18 on 15/12'
_cod_data_source_file d2sc05671b2.cif
_cod_data_source_block 'global_CCDC4'
_cod_depositor_comments
;
The following automatic conversions were performed:

data item '_chemical_melting_point' value 'not measured' was changed
to '?' -- the value is undefined or not given.

data item '_exptl_crystal_density_meas' value 'not measured' was
changed to '?' -- the value is perceived as not measured.

Automatic conversion script
Id: cif_fix_values 7556 2019-12-06 15:28:31Z antanas 

 Adding full bibliography for 1568063--1568068.cif.
;
_cod_original_sg_symbol_H-M 'P 21/n '
_cod_original_formula_sum 'C47.57 H88.14 Cl1.14 N1 O24 Ti6'
_cod_database_code 1568067
_oxford_refine_reflns_threshold_expression_ref I>-3.0\s(I)
_platon_squeeze_void_probe_radius 1.20

loop_
_symmetry_equiv_pos_as_xyz
x,y,z
-x,-y,-z
x+1/2,-y+1/2,z+1/2
-x+1/2,y+1/2,-z+1/2

loop_
_atom_site_label
_atom_site_type_symbol
_atom_site_fract_x
_atom_site_fract_y
_atom_site_fract_z
_atom_site_U_iso_or_equiv
_atom_site_occupancy
_atom_site_adp_type
_atom_site_refinement_flags_posn
_atom_site_refinement_flags_adp
_atom_site_refinement_flags_occupancy
_atom_site_disorder_assembly
_atom_site_disorder_group
_atom_site_attached_hydrogens
C10 C 0.6078(4) 0.5773(4) 0.6513(3) 0.0501 1.0000 Uani . . . . . .
C11 C 0.5181(3) 0.5426(3) 0.6288(3) 0.0670 1.0000 Uani D . . . . .
C15 C 0.8290(5) 0.5937(5) 0.5432(3) 0.0604 1.0000 Uani . . . . . .
C16 C 0.8163(4) 0.5644(4) 0.4849(2) 0.0820 1.0000 Uani D . . . . .
C20 C 1.0876(5) 0.6955(4) 0.6020(3) 0.0587 1.0000 Uani . . . . . .
C21 C 1.1642(6) 0.7126(7) 0.5664(4) 0.0834 1.0000 Uani . . . . . .
C22 C 1.1322(7) 0.7045(9) 0.5067(4) 0.1347 1.0000 Uani . . . . . .
C23 C 1.1736(9) 0.7890(8) 0.5723(7) 0.1419 1.0000 Uani . . . . . .
C24 C 1.2545(6) 0.6851(7) 0.5888(4) 0.1081 1.0000 Uani . . . . . .
C25 C 1.1321(5) 0.7690(5) 0.7662(3) 0.0666 1.0000 Uani . . . . . .
C26 C 1.2261(6) 0.8026(7) 0.7853(5) 0.0986 1.0000 Uani . . . . . .
C27 C 1.2125(8) 0.8726(7) 0.7946(6) 0.1174 1.0000 Uani . . . . . .
C28 C 1.2999(7) 0.7797(8) 0.7527(6) 0.1321 1.0000 Uani . . . . . .
C29 C 1.2555(9) 0.7699(9) 0.8466(5) 0.1467 1.0000 Uani . . . . . .
C30 C 0.9152(5) 0.7491(5) 0.8754(3) 0.0606 1.0000 Uani . . . . . .
C35 C 0.6514(5) 0.6609(4) 0.8174(3) 0.0507 1.0000 Uani . . . . . .
C36 C 0.5718(5) 0.6629(4) 0.8539(3) 0.0574 1.0000 Uani . . . . . .
C37 C 0.5472(7) 0.7343(5) 0.8621(4) 0.0751 1.0000 Uani . . . . . .
C38 C 0.4870(5) 0.6280(5) 0.8228(4) 0.0745 1.0000 Uani . . . . . .
C39 C 0.6019(6) 0.6295(5) 0.9101(4) 0.0746 1.0000 Uani . . . . . .
O1 O 0.9360(7) 0.5602(5) 0.8179(3) 0.1127 1.0000 Uani . . . . . .
O2 O 0.8625(6) 0.5525(5) 0.8414(3) 0.1097 1.0000 Uani . . . . . .
O3 O 0.7858(3) 0.6098(2) 0.73356(18) 0.0448 1.0000 Uani . . . . . .
O4 O 0.8035(3) 0.7346(3) 0.7538(2) 0.0546 1.0000 Uani . . . . . .
O5 O 0.9649(3) 0.6725(3) 0.77202(18) 0.0478 1.0000 Uani . . . . . .
O6 O 0.9539(3) 0.7403(2) 0.68406(19) 0.0456 1.0000 Uani . . . . . .
O7 O 0.9345(3) 0.6206(2) 0.65940(18) 0.0459 1.0000 Uani . . . . . .
O8 O 0.7746(3) 0.6742(2) 0.64446(18) 0.0453 1.0000 Uani . . . . . .
O9 O 0.6038(3) 0.6331(3) 0.6710(2) 0.0512 1.0000 Uani . . . . . .
O10 O 0.6840(3) 0.5471(2) 0.6475(2) 0.0525 1.0000 Uani . . . . . .
O11 O 0.8127(3) 0.5575(3) 0.5823(2) 0.0563 1.0000 Uani . . . . . .
O12 O 0.8513(3) 0.6529(3) 0.5483(2) 0.0599 1.0000 Uani . . . . . .
O13 O 1.0048(3) 0.7128(3) 0.5824(2) 0.0589 1.0000 Uani . . . . . .
O14 O 1.1093(3) 0.6674(3) 0.6472(2) 0.0570 1.0000 Uani . . . . . .
O15 O 1.0577(3) 0.7985(3) 0.7717(2) 0.0623 1.0000 Uani . . . . . .
O16 O 1.1360(3) 0.7133(3) 0.7463(2) 0.0624 1.0000 Uani . . . . . .
O17 O 0.9264(4) 0.7860(3) 0.8354(2) 0.0635 1.0000 Uani . . . . . .
O18 O 0.8939(3) 0.6904(3) 0.8704(2) 0.0663 1.0000 Uani . . . . . .
O19 O 0.6318(3) 0.6840(3) 0.7694(2) 0.0529 1.0000 Uani . . . . . .
O20 O 0.7298(3) 0.6378(3) 0.83734(19) 0.0504 1.0000 Uani . . . . . .
O21 O 0.6466(3) 0.7633(3) 0.6776(2) 0.0599 1.0000 Uani D . . . . .
O22 O 0.8392(3) 0.7803(3) 0.5860(2) 0.0620 1.0000 Uani D . . . . .
O23 O 0.8674(3) 0.5010(2) 0.6861(2) 0.0536 1.0000 Uani . . . . . .
O24 O 1.0917(3) 0.5812(3) 0.7359(2) 0.0678 1.0000 Uani D . . . . .
Ti1 Ti 0.85652(8) 0.62994(8) 0.80421(5) 0.0541 1.0000 Uani . . . . . .
Ti2 Ti 0.92437(8) 0.75984(8) 0.75397(5) 0.0544 1.0000 Uani . . . . . .
Ti3 Ti 1.03165(8) 0.65210(7) 0.71033(5) 0.0513 1.0000 Uani . . . . . .
Ti4 Ti 0.88223(8) 0.70756(7) 0.61789(5) 0.0487 1.0000 Uani . . . . . .
Ti5 Ti 0.81834(8) 0.57776(6) 0.66628(5) 0.0453 1.0000 Uani . . . . . .
Ti6 Ti 0.70901(7) 0.69378(6) 0.70572(5) 0.0438 1.0000 Uani . . . . . .
C180 C 0.7280(13) 0.5261(13) 0.4681(11) 0.0857 0.240(10) Uani D . P 2 2 .
C181 C 0.7216(5) 0.5883(6) 0.4585(4) 0.0824 0.760(10) Uani D . P 2 1 .
C190 C 0.9002(14) 0.5200(13) 0.4850(12) 0.0851 0.240(10) Uani D . P 2 2 .
C191 C 0.8162(8) 0.4908(5) 0.4863(5) 0.0985 0.760(10) Uani D . P 2 1 .
C170 C 0.8910(6) 0.5876(6) 0.4512(4) 0.0842 0.760(10) Uani D . P 2 1 .
C171 C 0.823(2) 0.6190(11) 0.4439(10) 0.0840 0.240(10) Uani D . P 2 2 .
C130 C 0.4870(11) 0.5787(8) 0.5744(5) 0.0692 0.375(9) Uani D . P 3 2 .
C131 C 0.5244(7) 0.5212(6) 0.5692(3) 0.0708 0.625(9) Uani D . P 3 1 .
C120 C 0.4459(9) 0.5516(9) 0.6693(6) 0.0707 0.375(9) Uani D . P 3 2 .
C121 C 0.4332(6) 0.5861(5) 0.6310(5) 0.0794 0.625(9) Uani D . P 3 1 .
C140 C 0.5129(8) 0.4833(5) 0.6663(4) 0.0731 0.625(9) Uani D . P 3 1 .
C141 C 0.5320(12) 0.4705(5) 0.6175(7) 0.0738 0.375(9) Uani D . P 3 2 .
C510 C 1.1653(5) 0.5467(4) 0.7690(3) 0.1010 0.816(13) Uani D . P 4 2 .
C511 C 1.1728(13) 0.5401(12) 0.7399(11) 0.0807 0.184(13) Uani D . P 4 1 .
C530 C 1.2543(5) 0.5536(8) 0.7434(5) 0.1081 0.816(13) Uani D . P 4 2 .
C531 C 1.201(2) 0.531(3) 0.6834(15) 0.0841 0.184(13) Uani D . P 4 1 .
C520 C 1.1754(9) 0.5726(9) 0.8269(4) 0.1324 0.816(13) Uani D . P 4 2 .
C521 C 1.2495(14) 0.570(3) 0.7790(17) 0.0865 0.184(13) Uani D . P 4 1 .
C55 C 0.9710(8) 0.4232(7) 0.7348(6) 0.1178 1.0000 Uani . . . . . .
C54 C 0.9463(9) 0.4568(6) 0.6797(5) 0.0988 1.0000 Uani . . . . . .
C56 C 0.9162(13) 0.4134(7) 0.6326(6) 0.1528 1.0000 Uani . . . . . .
C450 C 0.570(2) 0.806(2) 0.6783(19) 0.0611 0.087(11) Uani D . P 6 1 .
C451 C 0.5815(4) 0.7879(3) 0.6342(2) 0.0827 0.913(11) Uani D . P 6 2 .
C460 C 0.4814(8) 0.769(5) 0.662(4) 0.0589 0.087(11) Uani D . P 6 1 .
C461 C 0.4853(5) 0.7832(6) 0.6513(5) 0.0944 0.913(11) Uani D . P 6 2 .
C470 C 0.572(5) 0.834(4) 0.735(3) 0.0645 0.087(11) Uani D . P 6 1 .
C471 C 0.6061(7) 0.8569(5) 0.6236(5) 0.1019 0.913(11) Uani D . P 6 2 .
C480 C 0.8049(13) 0.8169(11) 0.5374(6) 0.0765 0.28(3) Uani D . P 7 2 .
C481 C 0.8162(6) 0.8302(4) 0.5454(4) 0.0919 0.72(3) Uani D . P 7 1 .
C490 C 0.870(2) 0.807(2) 0.4940(8) 0.0827 0.28(3) Uani D . P 7 2 .
C491 C 0.9009(10) 0.8442(9) 0.5166(7) 0.1051 0.72(3) Uani D . P 7 1 .
C500 C 0.7131(17) 0.788(2) 0.5117(11) 0.0820 0.28(3) Uani D . P 7 2 .
C501 C 0.7440(11) 0.8041(10) 0.5000(5) 0.1058 0.72(3) Uani D . P 7 1 .
C40 C 0.8100(5) 0.8874(3) 0.7436(3) 0.0763 1.0000 Uani D . . . . .
C41 C 0.7815(6) 0.9479(4) 0.7244(4) 0.0911 1.0000 Uani D . . . . .
C42 C 0.8302(7) 0.9772(3) 0.6876(5) 0.1256 1.0000 Uani D . . . . .
C43 C 0.8997(7) 0.9449(4) 0.6665(4) 0.1155 1.0000 Uani D . . . . .
C44 C 0.9273(6) 0.8866(4) 0.6892(4) 0.1027 1.0000 Uani D . . . . .
N10 N 0.8830(4) 0.8571(2) 0.7275(2) 0.0522 1.0000 Uani D . . . . .
Cl1 Cl 0.2774(7) 1.0087(4) 0.4639(3) 0.1628 0.568(11) Uani . . P 1 1 .
Cl2 Cl 0.3789(13) 0.9266(7) 0.5368(4) 0.3095 0.568(11) Uani . . P 1 1 .
C9 C 0.3535(17) 0.9489(12) 0.4657(9) 0.1131 0.568(11) Uani . . P 1 1 .
C31 C 0.9285(6) 0.7789(6) 0.9333(4) 0.0816 1.0000 Uani . . . . . .
C33 C 1.0272(7) 0.8100(7) 0.9415(4) 0.1083 1.0000 Uani . . . . . .
C34 C 0.9184(9) 0.7295(6) 0.9772(4) 0.0997 1.0000 Uani . . . . . .
C32 C 0.8547(7) 0.8341(6) 0.9334(5) 0.1003 1.0000 Uani . . . . . .
H221 H 1.1757 0.7252 0.4856 0.2060 1.0000 Uiso R . . . . .
H222 H 1.0719 0.7244 0.4980 0.2059 1.0000 Uiso R . . . . .
H223 H 1.1280 0.6591 0.4979 0.2060 1.0000 Uiso R . . . . .
H232 H 1.2152 0.8045 0.5471 0.2070 1.0000 Uiso R . . . . .
H231 H 1.1979 0.8009 0.6094 0.2070 1.0000 Uiso R . . . . .
H233 H 1.1130 0.8082 0.5629 0.2069 1.0000 Uiso R . . . . .
H242 H 1.3023 0.7028 0.5692 0.1599 1.0000 Uiso R . . . . .
H241 H 1.2675 0.6954 0.6275 0.1599 1.0000 Uiso R . . . . .
H243 H 1.2522 0.6387 0.5840 0.1600 1.0000 Uiso R . . . . .
H273 H 1.2712 0.8921 0.8087 0.1809 1.0000 Uiso R . . . . .
H272 H 1.1678 0.8786 0.8206 0.1810 1.0000 Uiso R . . . . .
H271 H 1.1896 0.8924 0.7596 0.1810 1.0000 Uiso R . . . . .
H283 H 1.3592 0.7969 0.7692 0.1969 1.0000 Uiso R . . . . .
H282 H 1.3017 0.7330 0.7526 0.1970 1.0000 Uiso R . . . . .
H281 H 1.2855 0.7959 0.7155 0.1970 1.0000 Uiso R . . . . .
H371 H 0.4943 0.7360 0.8827 0.1169 1.0000 Uiso R . . . . .
H372 H 0.6002 0.7554 0.8827 0.1170 1.0000 Uiso R . . . . .
H373 H 0.5316 0.7546 0.8264 0.1170 1.0000 Uiso R . . . . .
H382 H 0.4356 0.6290 0.8450 0.1109 1.0000 Uiso R . . . . .
H381 H 0.4690 0.6498 0.7881 0.1109 1.0000 Uiso R . . . . .
H383 H 0.5034 0.5836 0.8161 0.1110 1.0000 Uiso R . . . . .
H392 H 0.5528 0.6341 0.9332 0.1119 1.0000 Uiso R . . . . .
H391 H 0.6576 0.6500 0.9279 0.1120 1.0000 Uiso R . . . . .
H393 H 0.6139 0.5841 0.9044 0.1119 1.0000 Uiso R . . . . .
H1803 H 0.7214 0.5212 0.4270 0.1300 0.240(10) Uiso R . P 2 2 .
H1802 H 0.6743 0.5507 0.4798 0.1300 0.240(10) Uiso R . P 2 2 .
H1801 H 0.7346 0.4830 0.4866 0.1300 0.240(10) Uiso R . P 2 2 .
H1813 H 0.7060 0.5673 0.4234 0.1259 0.760(10) Uiso R . P 2 1 .
H1812 H 0.7238 0.6344 0.4528 0.1260 0.760(10) Uiso R . P 2 1 .
H1811 H 0.6747 0.5786 0.4819 0.1260 0.760(10) Uiso R . P 2 1 .
H1901 H 0.8893 0.4977 0.4422 0.1290 0.240(10) Uiso R . P 2 2 .
H1902 H 0.9626 0.5518 0.4914 0.1290 0.240(10) Uiso R . P 2 2 .
H1903 H 0.8981 0.4837 0.5204 0.1290 0.240(10) Uiso R . P 2 2 .
H1913 H 0.7968 0.4751 0.4476 0.1480 0.760(10) Uiso R . P 2 1 .
H1912 H 0.8801 0.4753 0.5003 0.1480 0.760(10) Uiso R . P 2 1 .
H1911 H 0.7708 0.4765 0.5117 0.1478 0.760(10) Uiso R . P 2 1 .
H1703 H 0.8742 0.5756 0.4131 0.1270 0.760(10) Uiso R . P 2 1 .
H1702 H 0.9492 0.5672 0.4653 0.1270 0.760(10) Uiso R . P 2 1 .
H1701 H 0.8966 0.6340 0.4546 0.1269 0.760(10) Uiso R . P 2 1 .
H1711 H 0.8313 0.6025 0.4079 0.1270 0.240(10) Uiso R . P 2 2 .
H1713 H 0.8757 0.6460 0.4570 0.1270 0.240(10) Uiso R . P 2 2 .
H1712 H 0.7669 0.6443 0.4413 0.1270 0.240(10) Uiso R . P 2 2 .
H1301 H 0.4286 0.5612 0.5574 0.1050 0.375(9) Uiso R . P 3 2 .
H1303 H 0.4791 0.6240 0.5815 0.1050 0.375(9) Uiso R . P 3 2 .
H1302 H 0.5333 0.5735 0.5495 0.1050 0.375(9) Uiso R . P 3 2 .
H1311 H 0.4718 0.4937 0.5571 0.1061 0.625(9) Uiso R . P 3 1 .
H1312 H 0.5238 0.5582 0.5452 0.1060 0.625(9) Uiso R . P 3 1 .
H1313 H 0.5809 0.4971 0.5676 0.1059 0.625(9) Uiso R . P 3 1 .
H1203 H 0.3896 0.5285 0.6560 0.1060 0.375(9) Uiso R . P 3 2 .
H1202 H 0.4317 0.5970 0.6723 0.1059 0.375(9) Uiso R . P 3 2 .
H1201 H 0.4704 0.5354 0.7053 0.1060 0.375(9) Uiso R . P 3 2 .
H1213 H 0.3772 0.5602 0.6265 0.1190 0.625(9) Uiso R . P 3 1 .
H1212 H 0.4381 0.6078 0.6663 0.1189 0.625(9) Uiso R . P 3 1 .
H1211 H 0.4304 0.6178 0.6019 0.1190 0.625(9) Uiso R . P 3 1 .
H1401 H 0.4613 0.4562 0.6518 0.1100 0.625(9) Uiso R . P 3 1 .
H1403 H 0.5043 0.4973 0.7031 0.1100 0.625(9) Uiso R . P 3 1 .
H1402 H 0.5699 0.4588 0.6679 0.1099 0.625(9) Uiso R . P 3 1 .
H1411 H 0.4746 0.4476 0.6201 0.1110 0.375(9) Uiso R . P 3 2 .
H1413 H 0.5806 0.4532 0.6442 0.1110 0.375(9) Uiso R . P 3 2 .
H1412 H 0.5492 0.4652 0.5809 0.1109 0.375(9) Uiso R . P 3 2 .
H5101 H 1.1488 0.5006 0.7708 0.1211 0.816(13) Uiso R . P 4 2 .
H5111 H 1.1768 0.5039 0.7663 0.0960 0.184(13) Uiso R . P 4 1 .
H5301 H 1.3039 0.5327 0.7671 0.1630 0.816(13) Uiso R . P 4 2 .
H5302 H 1.2689 0.5987 0.7400 0.1631 0.816(13) Uiso R . P 4 2 .
H5303 H 1.2486 0.5338 0.7073 0.1629 0.816(13) Uiso R . P 4 2 .
H5312 H 1.2588 0.5063 0.6881 0.1260 0.184(13) Uiso R . P 4 1 .
H5311 H 1.2079 0.5669 0.6591 0.1260 0.184(13) Uiso R . P 4 1 .
H5313 H 1.1511 0.5032 0.6675 0.1260 0.184(13) Uiso R . P 4 1 .
H5202 H 1.2003 0.5393 0.8522 0.1940 0.816(13) Uiso R . P 4 2 .
H5201 H 1.2171 0.6094 0.8293 0.1940 0.816(13) Uiso R . P 4 2 .
H5203 H 1.1149 0.5859 0.8360 0.1940 0.816(13) Uiso R . P 4 2 .
H5213 H 1.2678 0.5951 0.7430 0.1310 0.184(13) Uiso R . P 4 1 .
H5212 H 1.3076 0.5453 0.8016 0.1310 0.184(13) Uiso R . P 4 1 .
H5211 H 1.2150 0.6013 0.8052 0.1310 0.184(13) Uiso R . P 4 1 .
H541 H 1.0004 0.4826 0.6710 0.1190 1.0000 Uiso R . . . . .
H561 H 0.9089 0.4371 0.5983 0.2260 1.0000 Uiso R . . . . .
H563 H 0.9630 0.3802 0.6314 0.2259 1.0000 Uiso R . . . . .
H562 H 0.8575 0.3936 0.6382 0.2260 1.0000 Uiso R . . . . .
H4501 H 0.5751 0.8423 0.6526 0.0750 0.087(11) Uiso R . P 6 1 .
H4511 H 0.5834 0.7619 0.5999 0.0990 0.913(11) Uiso R . P 6 2 .
H4613 H 0.4397 0.7936 0.6202 0.1400 0.913(11) Uiso R . P 6 2 .
H4612 H 0.4817 0.8146 0.6801 0.1400 0.913(11) Uiso R . P 6 2 .
H4611 H 0.4737 0.7406 0.6648 0.1399 0.913(11) Uiso R . P 6 2 .
H4711 H 0.5586 0.8748 0.5966 0.1510 0.913(11) Uiso R . P 6 2 .
H4712 H 0.6078 0.8806 0.6579 0.1509 0.913(11) Uiso R . P 6 2 .
H4713 H 0.6660 0.8599 0.6100 0.1510 0.913(11) Uiso R . P 6 2 .
H4801 H 0.7997 0.8633 0.5461 0.0930 0.28(3) Uiso R . P 7 2 .
H4811 H 0.7943 0.8703 0.5620 0.1060 0.72(3) Uiso R . P 7 1 .
H4901 H 0.8341 0.8060 0.4581 0.1290 0.28(3) Uiso R . P 7 2 .
H4903 H 0.9151 0.8420 0.4949 0.1290 0.28(3) Uiso R . P 7 2 .
H4902 H 0.9028 0.7668 0.5010 0.1290 0.28(3) Uiso R . P 7 2 .
H4911 H 0.8815 0.8684 0.4834 0.1470 0.72(3) Uiso R . P 7 1 .
H4912 H 0.9458 0.8686 0.5407 0.1469 0.72(3) Uiso R . P 7 1 .
H4913 H 0.9277 0.8033 0.5075 0.1470 0.72(3) Uiso R . P 7 1 .
H5002 H 0.6835 0.8178 0.4847 0.1250 0.28(3) Uiso R . P 7 2 .
H5001 H 0.6729 0.7802 0.5396 0.1250 0.28(3) Uiso R . P 7 2 .
H5003 H 0.7244 0.7475 0.4938 0.1250 0.28(3) Uiso R . P 7 2 .
H5012 H 0.7374 0.8339 0.4691 0.1511 0.72(3) Uiso R . P 7 1 .
H5011 H 0.6846 0.7989 0.5137 0.1510 0.72(3) Uiso R . P 7 1 .
H5013 H 0.7646 0.7625 0.4877 0.1510 0.72(3) Uiso R . P 7 1 .
H401 H 0.7757 0.8663 0.7689 0.0921 1.0000 Uiso R . . . . .
H411 H 0.7295 0.9683 0.7365 0.1109 1.0000 Uiso R . . . . .
H421 H 0.8163 1.0197 0.6768 0.1530 1.0000 Uiso R . . . . .
H431 H 0.9278 0.9620 0.6369 0.1370 1.0000 Uiso R . . . . .
H441 H 0.9791 0.8667 0.6774 0.1220 1.0000 Uiso R . . . . .
H92 H 0.4094 0.9626 0.4501 0.1240 0.568(11) Uiso R . P 1 1 .
H91 H 0.3253 0.9125 0.4448 0.1240 0.568(11) Uiso R . P 1 1 .
H331 H 1.0377 0.8288 0.9778 0.1579 1.0000 Uiso R . . . . .
H333 H 1.0316 0.8431 0.9143 0.1580 1.0000 Uiso R . . . . .
H332 H 1.0731 0.7771 0.9384 0.1580 1.0000 Uiso R . . . . .
H341 H 0.9229 0.7508 1.0125 0.1540 1.0000 Uiso R . . . . .
H343 H 0.9670 0.6976 0.9782 0.1540 1.0000 Uiso R . . . . .
H342 H 0.8581 0.7087 0.9696 0.1539 1.0000 Uiso R . . . . .
H321 H 0.8588 0.8531 0.9696 0.1531 1.0000 Uiso R . . . . .
H322 H 0.8656 0.8670 0.9070 0.1530 1.0000 Uiso R . . . . .
H323 H 0.7933 0.8163 0.9237 0.1531 1.0000 Uiso R . . . . .
H551 H 0.9909 0.4542 0.7637 0.1720 1.0000 Uiso R . . . . .
H552 H 1.0208 0.3926 0.7318 0.1720 1.0000 Uiso R . . . . .
H553 H 0.9169 0.4002 0.7439 0.1721 1.0000 Uiso R . . . . .
H291 H 1.2182 0.7883 0.8728 0.2091 1.0000 Uiso R . . . . .
H292 H 1.3208 0.7783 0.8584 0.2090 1.0000 Uiso R . . . . .
H293 H 1.2451 0.7237 0.8442 0.2091 1.0000 Uiso R . . . . .
H4701 H 0.6155 0.8688 0.7433 0.0990 0.087(11) Uiso R . P 6 1 .
H4702 H 0.5099 0.8485 0.7390 0.0990 0.087(11) Uiso R . P 6 1 .
H4703 H 0.5885 0.7989 0.7613 0.0990 0.087(11) Uiso R . P 6 1 .
H4601 H 0.4820 0.7532 0.6255 0.0719 0.087(11) Uiso R . P 6 1 .
H4602 H 0.4279 0.7957 0.6635 0.0719 0.087(11) Uiso R . P 6 1 .
H4603 H 0.4795 0.7336 0.6869 0.0719 0.087(11) Uiso R . P 6 1 .

loop_
_atom_site_aniso_label
_atom_site_aniso_U_11
_atom_site_aniso_U_22
_atom_site_aniso_U_33
_atom_site_aniso_U_23
_atom_site_aniso_U_13
_atom_site_aniso_U_12
C10 0.029(3) 0.064(5) 0.056(4) -0.000(4) 0.002(3) -0.003(3)
C11 0.037(3) 0.090(5) 0.073(4) -0.013(3) 0.000(3) -0.017(3)
C15 0.033(3) 0.102(7) 0.045(4) -0.015(4) 0.002(3) 0.007(4)
C16 0.064(4) 0.129(6) 0.050(3) -0.018(4) -0.004(3) 0.005(4)
C20 0.039(4) 0.086(6) 0.052(4) -0.019(4) 0.010(3) -0.011(4)
C21 0.041(4) 0.158(11) 0.053(5) 0.007(6) 0.016(4) -0.008(5)
C22 0.058(6) 0.29(2) 0.059(6) 0.027(9) 0.025(5) 0.018(9)
C23 0.078(8) 0.162(15) 0.192(16) 0.026(12) 0.044(9) -0.024(9)
C24 0.036(4) 0.226(15) 0.065(6) 0.016(7) 0.020(4) 0.004(6)
C25 0.037(4) 0.104(7) 0.059(5) -0.020(5) 0.008(3) -0.023(4)
C26 0.042(5) 0.148(11) 0.106(8) -0.061(8) 0.012(5) -0.035(6)
C27 0.076(7) 0.139(12) 0.132(11) -0.012(9) -0.009(7) -0.055(8)
C28 0.058(6) 0.197(15) 0.145(12) -0.052(11) 0.029(7) -0.047(8)
C29 0.093(9) 0.231(18) 0.103(9) -0.045(11) -0.043(7) -0.004(10)
C30 0.037(4) 0.095(7) 0.051(4) -0.013(4) 0.010(3) -0.009(4)
C35 0.037(3) 0.066(5) 0.050(4) -0.007(3) 0.008(3) -0.010(3)
C36 0.038(4) 0.077(5) 0.061(4) -0.007(4) 0.020(3) -0.011(3)
C37 0.078(6) 0.076(6) 0.075(6) -0.014(5) 0.023(5) 0.002(5)
C38 0.044(4) 0.104(7) 0.080(6) -0.007(5) 0.025(4) -0.022(4)
C39 0.053(5) 0.108(7) 0.067(5) 0.009(5) 0.027(4) 0.005(5)
O1 0.119(7) 0.131(7) 0.085(5) 0.025(5) -0.002(5) 0.022(6)
O2 0.103(6) 0.141(7) 0.083(5) 0.010(5) 0.000(4) 0.043(5)
O3 0.032(2) 0.058(3) 0.045(2) -0.000(2) 0.0058(18) -0.0053(19)
O4 0.030(2) 0.076(3) 0.060(3) -0.016(3) 0.014(2) -0.005(2)
O5 0.028(2) 0.075(3) 0.040(2) 0.001(2) 0.0003(17) -0.003(2)
O6 0.032(2) 0.054(3) 0.051(3) 0.000(2) 0.0063(19) -0.0048(19)
O7 0.0243(19) 0.066(3) 0.048(2) -0.008(2) 0.0056(17) 0.0003(19)
O8 0.027(2) 0.064(3) 0.045(2) 0.004(2) 0.0023(17) 0.0004(19)
O9 0.027(2) 0.065(3) 0.061(3) -0.007(2) 0.001(2) -0.005(2)
O10 0.037(2) 0.061(3) 0.059(3) -0.008(2) 0.002(2) -0.004(2)
O11 0.041(3) 0.080(4) 0.047(3) -0.011(3) 0.001(2) -0.001(2)
O12 0.039(3) 0.092(4) 0.048(3) -0.003(3) 0.002(2) 0.003(3)
O13 0.037(2) 0.091(4) 0.050(3) -0.000(3) 0.013(2) -0.006(2)
O14 0.032(2) 0.093(4) 0.047(3) -0.005(3) 0.007(2) 0.001(2)
O15 0.035(3) 0.093(4) 0.060(3) -0.014(3) 0.008(2) -0.012(3)
O16 0.022(2) 0.107(5) 0.056(3) -0.011(3) -0.003(2) -0.005(2)
O17 0.046(3) 0.092(4) 0.053(3) -0.019(3) 0.009(2) -0.011(3)
O18 0.039(3) 0.115(5) 0.045(3) -0.005(3) 0.004(2) -0.010(3)
O19 0.032(2) 0.072(3) 0.056(3) -0.006(2) 0.011(2) -0.001(2)
O20 0.035(2) 0.068(3) 0.048(3) -0.001(2) 0.0086(19) -0.002(2)
O21 0.046(3) 0.075(3) 0.059(3) 0.002(3) 0.007(2) 0.005(2)
O22 0.046(3) 0.082(4) 0.057(3) 0.018(3) 0.004(2) -0.002(2)
O23 0.045(3) 0.051(3) 0.064(3) -0.005(2) 0.003(2) 0.009(2)
O24 0.035(2) 0.097(4) 0.068(3) 0.002(3) -0.006(2) 0.013(3)
Ti1 0.0308(6) 0.0847(10) 0.0470(7) -0.0054(6) 0.0063(5) -0.0056(6)
Ti2 0.0321(6) 0.0833(10) 0.0480(7) -0.0074(6) 0.0056(5) -0.0137(6)
Ti3 0.0277(5) 0.0787(9) 0.0466(7) -0.0001(6) 0.0004(5) -0.0027(6)
Ti4 0.0305(6) 0.0705(9) 0.0446(6) 0.0038(6) 0.0030(5) -0.0004(5)
Ti5 0.0307(5) 0.0554(7) 0.0488(7) -0.0056(5) 0.0013(5) -0.0000(5)
Ti6 0.0247(5) 0.0578(7) 0.0488(6) -0.0021(5) 0.0041(4) -0.0013(5)
C180 0.068(8) 0.132(10) 0.055(8) -0.026(9) -0.002(8) 0.004(8)
C181 0.056(5) 0.139(8) 0.049(5) -0.009(6) -0.005(4) -0.013(6)
C190 0.068(8) 0.133(10) 0.052(8) -0.019(9) -0.002(8) 0.012(8)
C191 0.096(7) 0.131(7) 0.065(6) -0.019(6) -0.003(6) 0.000(7)
C170 0.058(5) 0.138(8) 0.056(5) -0.022(6) 0.006(4) -0.001(6)
C171 0.069(9) 0.131(10) 0.049(8) -0.018(7) -0.007(8) 0.011(9)
C130 0.042(7) 0.092(8) 0.072(7) -0.012(7) 0.001(6) -0.016(7)
C131 0.046(5) 0.088(7) 0.075(6) -0.015(6) -0.005(5) -0.019(5)
C120 0.040(7) 0.094(9) 0.078(8) -0.014(7) 0.006(6) -0.023(7)
C121 0.037(5) 0.099(7) 0.098(7) -0.018(6) -0.008(5) -0.011(5)
C140 0.044(5) 0.099(7) 0.076(6) -0.007(5) 0.008(5) -0.027(5)
C141 0.043(7) 0.092(7) 0.085(8) -0.016(7) -0.001(7) -0.021(7)
C510 0.063(5) 0.126(7) 0.107(6) 0.007(6) -0.017(5) 0.022(5)
C511 0.048(9) 0.108(10) 0.085(10) 0.000(10) 0.000(9) 0.024(8)
C530 0.053(6) 0.131(9) 0.135(9) 0.002(8) -0.007(6) 0.023(6)
C531 0.054(12) 0.108(14) 0.090(13) 0.000(13) 0.007(11) 0.026(12)
C520 0.105(8) 0.166(10) 0.116(8) 0.009(8) -0.025(8) 0.023(8)
C521 0.049(12) 0.117(14) 0.090(14) 0.000(13) -0.005(12) 0.026(11)
C55 0.081(8) 0.139(12) 0.133(11) 0.038(9) 0.010(7) 0.037(8)
C54 0.093(8) 0.096(8) 0.110(9) 0.003(7) 0.023(7) 0.010(6)
C56 0.232(19) 0.116(11) 0.127(12) -0.016(9) 0.089(13) 0.043(12)
C450 0.049(9) 0.075(10) 0.060(10) 0.003(10) 0.012(10) 0.006(8)
C451 0.064(4) 0.108(6) 0.075(5) 0.010(5) 0.003(4) 0.009(4)
C460 0.046(13) 0.074(14) 0.058(14) 0.007(14) 0.014(14) 0.006(12)
C461 0.060(5) 0.132(9) 0.091(7) 0.002(7) 0.007(5) 0.004(6)
C470 0.055(14) 0.078(14) 0.061(13) 0.003(13) 0.012(14) 0.003(13)
C471 0.084(6) 0.115(7) 0.105(7) 0.025(6) 0.002(6) 0.003(6)
C480 0.065(9) 0.095(10) 0.065(8) 0.019(7) -0.008(7) -0.001(8)
C481 0.089(6) 0.099(7) 0.086(6) 0.026(5) 0.006(5) 0.006(6)
C490 0.073(12) 0.105(13) 0.067(11) 0.022(11) -0.003(9) -0.006(12)
C491 0.106(9) 0.107(10) 0.105(9) 0.026(8) 0.024(7) 0.001(8)
C500 0.069(12) 0.101(13) 0.069(12) 0.019(11) -0.017(10) -0.006(11)
C501 0.103(9) 0.116(10) 0.095(8) 0.025(7) -0.003(7) 0.004(8)
C40 0.060(5) 0.091(7) 0.080(6) -0.011(5) 0.017(4) -0.000(5)
C41 0.070(6) 0.083(7) 0.121(9) 0.002(6) 0.013(6) 0.032(5)
C42 0.092(8) 0.074(7) 0.228(17) 0.009(9) 0.087(10) 0.003(6)
C43 0.118(10) 0.095(9) 0.141(12) 0.014(8) 0.049(9) 0.011(8)
C44 0.092(8) 0.082(8) 0.142(11) 0.006(7) 0.045(8) 0.016(6)
N10 0.039(3) 0.055(4) 0.064(4) -0.006(3) 0.013(3) -0.003(3)
Cl1 0.194(9) 0.126(6) 0.151(7) -0.017(5) -0.046(6) 0.039(5)
Cl2 0.48(2) 0.311(16) 0.112(6) -0.002(8) -0.049(10) 0.246(17)
C9 0.116(17) 0.126(18) 0.087(14) -0.012(13) -0.027(12) 0.038(14)
C31 0.052(5) 0.140(9) 0.053(5) -0.023(5) 0.007(4) -0.016(5)
C33 0.063(6) 0.190(13) 0.069(6) -0.047(7) -0.001(5) -0.036(7)
C34 0.116(9) 0.140(10) 0.044(5) -0.017(6) 0.011(5) -0.015(8)
C32 0.071(6) 0.148(11) 0.088(7) -0.032(7) 0.034(5) -0.002(7)

loop_
_atom_type_symbol
_atom_type_scat_dispersion_real
_atom_type_scat_dispersion_imag
_atom_type_scat_Cromer_Mann_a1
_atom_type_scat_Cromer_Mann_b1
_atom_type_scat_Cromer_Mann_a2
_atom_type_scat_Cromer_Mann_b2
_atom_type_scat_Cromer_Mann_a3
_atom_type_scat_Cromer_Mann_b3
_atom_type_scat_Cromer_Mann_a4
_atom_type_scat_Cromer_Mann_b4
_atom_type_scat_Cromer_Mann_c
_atom_type_scat_source
Ti 0.2191 1.8069 9.7595 7.8508 7.3558 0.5000 1.6991 35.6338 1.9021 116.1050 1.2807 'International Tables Vol C 4.2.6.8 and 6.1.1.4'
O 0.0492 0.0322 3.0485 13.2771 2.2868 5.7011 1.5463 0.3239 0.8670 32.9089 0.2508 'International Tables Vol C 4.2.6.8 and 6.1.1.4'
C 0.0181 0.0091 2.3100 20.8439 1.0200 10.2075 1.5886 0.5687 0.8650 51.6512 0.2156 'International Tables Vol C 4.2.6.8 and 6.1.1.4'
N 0.0311 0.0180 12.2126 0.0057 3.1322 9.8933 2.0125 28.9975 1.1663 0.5826 -11.5290 'International Tables Vol C 4.2.6.8 and 6.1.1.4'
H 0.0000 0.0000 0.4930 10.5109 0.3229 26.1257 0.1402 3.1424 0.0408 57.7998 0.0030 'International Tables Vol C 4.2.6.8 and 6.1.1.4'
Cl 0.3639 0.7018 11.4604 0.0104 7.1964 1.1662 6.2556 18.5194 1.6455 47.7784 -9.5574 'International Tables Vol C 4.2.6.8 and 6.1.1.4'

loop_
_geom_angle_atom_site_label_1
_geom_angle_site_symmetry_1
_geom_angle_atom_site_label_2
_geom_angle_site_symmetry_2
_geom_angle_atom_site_label_3
_geom_angle_site_symmetry_3
_geom_angle
_geom_angle_publ_flag
C11 . C10 . O9 . 119.6(6) yes
C11 . C10 . O10 . 116.5(6) yes
O9 . C10 . O10 . 123.9(6) yes
C10 . C11 . C131 . 109.3(6) yes
C10 . C11 . C121 . 111.2(6) yes
C131 . C11 . C121 . 110.33(6) yes
C10 . C11 . C140 . 105.2(6) yes
C131 . C11 . C140 . 110.31(6) yes
C121 . C11 . C140 . 110.32(6) yes
C10 . C11 . C130 . 103.2(7) yes
C10 . C11 . C120 . 109.0(7) yes
C130 . C11 . C120 . 110.29(6) yes
C10 . C11 . C141 . 113.5(8) yes
C130 . C11 . C141 . 110.30(6) yes
C120 . C11 . C141 . 110.31(6) yes
C16 . C15 . O11 . 117.1(8) yes
C16 . C15 . O12 . 118.2(8) yes
O11 . C15 . O12 . 124.6(7) yes
C15 . C16 . C181 . 105.1(6) yes
C15 . C16 . C191 . 112.0(7) yes
C181 . C16 . C191 . 109.34(6) yes
C15 . C16 . C170 . 111.5(6) yes
C181 . C16 . C170 . 109.35(6) yes
C191 . C16 . C170 . 109.36(6) yes
C15 . C16 . C180 . 117.1(12) yes
C15 . C16 . C190 . 103.5(12) yes
C180 . C16 . C190 . 109.35(6) yes
C15 . C16 . C171 . 107.8(12) yes
C180 . C16 . C171 . 109.35(6) yes
C190 . C16 . C171 . 109.35(6) yes
C21 . C20 . O13 . 115.5(7) yes
C21 . C20 . O14 . 119.2(7) yes
O13 . C20 . O14 . 125.3(7) yes
C20 . C21 . C22 . 111.8(8) yes
C20 . C21 . C23 . 103.8(9) yes
C22 . C21 . C23 . 102.3(12) yes
C20 . C21 . C24 . 111.9(8) yes
C22 . C21 . C24 . 118.4(9) yes
C23 . C21 . C24 . 106.9(10) yes
C21 . C22 . H221 . 109.3 no
C21 . C22 . H222 . 109.3 no
H221 . C22 . H222 . 109.2 no
C21 . C22 . H223 . 109.4 no
H221 . C22 . H223 . 110.0 no
H222 . C22 . H223 . 109.7 no
C21 . C23 . H232 . 109.0 no
C21 . C23 . H231 . 110.8 no
H232 . C23 . H231 . 109.3 no
C21 . C23 . H233 . 108.8 no
H232 . C23 . H233 . 109.5 no
H231 . C23 . H233 . 109.4 no
C21 . C24 . H242 . 109.3 no
C21 . C24 . H241 . 109.5 no
H242 . C24 . H241 . 109.8 no
C21 . C24 . H243 . 108.9 no
H242 . C24 . H243 . 109.6 no
H241 . C24 . H243 . 109.8 no
C26 . C25 . O15 . 118.8(9) yes
C26 . C25 . O16 . 116.7(8) yes
O15 . C25 . O16 . 124.5(7) yes
C25 . C26 . C27 . 110.9(9) yes
C25 . C26 . C28 . 111.0(8) yes
C27 . C26 . C28 . 120.6(12) yes
C25 . C26 . C29 . 102.1(9) yes
C27 . C26 . C29 . 106.7(10) yes
C28 . C26 . C29 . 103.5(12) yes
C26 . C27 . H273 . 109.7 no
C26 . C27 . H272 . 109.7 no
H273 . C27 . H272 . 109.9 no
C26 . C27 . H271 . 108.6 no
H273 . C27 . H271 . 109.1 no
H272 . C27 . H271 . 110.0 no
C26 . C28 . H283 . 108.5 no
C26 . C28 . H282 . 109.9 no
H283 . C28 . H282 . 110.3 no
C26 . C28 . H281 . 108.0 no
H283 . C28 . H281 . 109.9 no
H282 . C28 . H281 . 110.2 no
C26 . C29 . H291 . 109.7 no
C26 . C29 . H292 . 109.2 no
H291 . C29 . H292 . 109.5 no
C26 . C29 . H293 . 109.3 no
H291 . C29 . H293 . 109.5 no
H292 . C29 . H293 . 109.6 no
O17 . C30 . O18 . 124.1(7) yes
O17 . C30 . C31 . 117.1(9) yes
O18 . C30 . C31 . 118.7(8) yes
C36 . C35 . O19 . 115.4(6) yes
C36 . C35 . O20 . 119.0(7) yes
O19 . C35 . O20 . 125.6(6) yes
C35 . C36 . C37 . 107.6(7) yes
C35 . C36 . C38 . 108.0(6) yes
C37 . C36 . C38 . 109.4(7) yes
C35 . C36 . C39 . 110.6(6) yes
C37 . C36 . C39 . 110.9(7) yes
C38 . C36 . C39 . 110.2(7) yes
C36 . C37 . H371 . 108.2 no
C36 . C37 . H372 . 108.6 no
H371 . C37 . H372 . 110.0 no
C36 . C37 . H373 . 109.3 no
H371 . C37 . H373 . 110.0 no
H372 . C37 . H373 . 110.7 no
C36 . C38 . H382 . 109.4 no
C36 . C38 . H381 . 108.9 no
H382 . C38 . H381 . 109.8 no
C36 . C38 . H383 . 109.3 no
H382 . C38 . H383 . 109.6 no
H381 . C38 . H383 . 109.8 no
C36 . C39 . H392 . 109.1 no
C36 . C39 . H391 . 109.2 no
H392 . C39 . H391 . 109.1 no
C36 . C39 . H393 . 110.0 no
H392 . C39 . H393 . 109.8 no
H391 . C39 . H393 . 109.7 no
O2 . O1 . Ti1 . 69.2(6) yes
O1 . O2 . Ti1 . 70.1(6) yes
Ti1 . O3 . Ti5 . 133.6(2) yes
Ti1 . O3 . Ti6 . 107.8(2) yes
Ti5 . O3 . Ti6 . 100.7(2) yes
Ti1 . O4 . Ti2 . 90.6(2) yes
Ti1 . O4 . Ti6 . 94.1(2) yes
Ti2 . O4 . Ti6 . 138.6(3) yes
Ti1 . O5 . Ti2 . 105.4(2) yes
Ti1 . O5 . Ti3 . 133.5(3) yes
Ti2 . O5 . Ti3 . 101.1(2) yes
Ti2 . O6 . Ti3 . 94.6(2) yes
Ti2 . O6 . Ti4 . 133.2(2) yes
Ti3 . O6 . Ti4 . 98.9(2) yes
Ti3 . O7 . Ti4 . 102.3(2) yes
Ti3 . O7 . Ti5 . 133.8(3) yes
Ti4 . O7 . Ti5 . 99.56(18) yes
Ti4 . O8 . Ti5 . 101.27(19) yes
Ti4 . O8 . Ti6 . 134.5(3) yes
Ti5 . O8 . Ti6 . 99.4(2) yes
C10 . O9 . Ti6 . 130.4(4) yes
C10 . O10 . Ti5 . 129.5(5) yes
C15 . O11 . Ti5 . 129.7(5) yes
C15 . O12 . Ti4 . 130.0(5) yes
C20 . O13 . Ti4 . 129.5(5) yes
C20 . O14 . Ti3 . 129.6(5) yes
C25 . O15 . Ti2 . 125.1(5) yes
C25 . O16 . Ti3 . 131.1(5) yes
C30 . O17 . Ti2 . 126.8(6) yes
C30 . O18 . Ti1 . 134.5(5) yes
C35 . O19 . Ti6 . 131.7(4) yes
C35 . O20 . Ti1 . 131.5(5) yes
Ti6 . O21 . C450 . 149(2) yes
Ti6 . O21 . C451 . 146.0(4) yes
Ti4 . O22 . C481 . 161.7(5) yes
Ti4 . O22 . C480 . 150.9(10) yes
Ti5 . O23 . C54 . 143.6(6) yes
Ti3 . O24 . C511 . 150.2(12) yes
Ti3 . O24 . C510 . 154.1(5) yes
O4 . Ti1 . O20 . 84.02(18) yes
O4 . Ti1 . O18 . 84.2(2) yes
O20 . Ti1 . O18 . 78.9(2) yes
O4 . Ti1 . O5 . 69.40(17) yes
O20 . Ti1 . O5 . 149.8(2) yes
O18 . Ti1 . O5 . 84.3(2) yes
O4 . Ti1 . O3 . 70.15(18) yes
O20 . Ti1 . O3 . 88.30(18) yes
O18 . Ti1 . O3 . 152.4(2) yes
O5 . Ti1 . O3 . 95.49(18) yes
O4 . Ti1 . O1 . 152.7(3) yes
O20 . Ti1 . O1 . 123.0(3) yes
O18 . Ti1 . O1 . 103.6(3) yes
O5 . Ti1 . O1 . 85.2(3) yes
O3 . Ti1 . O1 . 103.9(3) yes
O4 . Ti1 . O2 . 165.3(3) yes
O20 . Ti1 . O2 . 82.3(3) yes
O18 . Ti1 . O2 . 98.6(3) yes
O5 . Ti1 . O2 . 125.2(3) yes
O3 . Ti1 . O2 . 103.9(3) yes
O4 . Ti1 . Ti2 . 35.26(10) yes
O20 . Ti1 . Ti2 . 114.30(16) yes
O18 . Ti1 . Ti2 . 74.04(18) yes
O5 . Ti1 . Ti2 . 36.13(14) yes
O3 . Ti1 . Ti2 . 89.57(15) yes
O4 . Ti1 . Ti3 . 77.38(10) yes
O20 . Ti1 . Ti3 . 159.92(15) yes
O18 . Ti1 . Ti3 . 106.35(15) yes
O5 . Ti1 . Ti3 . 22.61(14) yes
O3 . Ti1 . Ti3 . 78.39(13) yes
O4 . Ti1 . Ti6 . 34.91(11) yes
O20 . Ti1 . Ti6 . 74.47(14) yes
O18 . Ti1 . Ti6 . 114.39(19) yes
O5 . Ti1 . Ti6 . 90.27(13) yes
O3 . Ti1 . Ti6 . 38.06(14) yes
O1 . Ti1 . O2 . 40.6(3) yes
O1 . Ti1 . Ti2 . 121.1(3) yes
O2 . Ti1 . Ti2 . 159.2(3) yes
O1 . Ti1 . Ti3 . 75.3(3) yes
O2 . Ti1 . Ti3 . 115.2(3) yes
Ti2 . Ti1 . Ti3 . 51.41(4) yes
O1 . Ti1 . Ti6 . 141.1(3) yes
O2 . Ti1 . Ti6 . 134.3(3) yes
Ti2 . Ti1 . Ti6 . 65.11(4) yes
Ti3 . Ti1 . Ti6 . 85.88(4) yes
Ti1 . Ti2 . O15 . 124.74(18) yes
Ti1 . Ti2 . O17 . 79.40(18) yes
O15 . Ti2 . O17 . 78.3(2) yes
Ti1 . Ti2 . O5 . 38.46(13) yes
O15 . Ti2 . O5 . 93.7(2) yes
O17 . Ti2 . O5 . 93.3(2) yes
Ti1 . Ti2 . O6 . 106.88(16) yes
O15 . Ti2 . O6 . 87.8(2) yes
O17 . Ti2 . O6 . 165.8(2) yes
O5 . Ti2 . O6 . 84.7(2) yes
Ti1 . Ti2 . O4 . 54.11(18) yes
O15 . Ti2 . O4 . 166.6(2) yes
O17 . Ti2 . O4 . 88.7(2) yes
O5 . Ti2 . O4 . 89.8(2) yes
O6 . Ti2 . O4 . 105.4(2) yes
Ti1 . Ti2 . Ti3 . 72.80(5) yes
O15 . Ti2 . Ti3 . 81.47(17) yes
O17 . Ti2 . Ti3 . 126.52(18) yes
O5 . Ti2 . Ti3 . 39.46(13) yes
O6 . Ti2 . Ti3 . 47.15(15) yes
Ti1 . Ti2 . N10 . 144.56(14) yes
O15 . Ti2 . N10 . 85.4(2) yes
O17 . Ti2 . N10 . 90.8(2) yes
O5 . Ti2 . N10 . 175.5(2) yes
O6 . Ti2 . N10 . 90.8(2) yes
O4 . Ti2 . Ti3 . 109.00(17) yes
O4 . Ti2 . N10 . 92.1(2) yes
Ti3 . Ti2 . N10 . 136.10(15) yes
O6 . Ti3 . Ti2 . 38.25(12) yes
O6 . Ti3 . O16 . 86.3(2) yes
Ti2 . Ti3 . O16 . 77.12(16) yes
O6 . Ti3 . O14 . 87.7(2) yes
Ti2 . Ti3 . O14 . 120.81(18) yes
O16 . Ti3 . O14 . 77.6(2) yes
O6 . Ti3 . O5 . 76.06(19) yes
Ti2 . Ti3 . O5 . 39.42(15) yes
O16 . Ti3 . O5 . 86.8(2) yes
O14 . Ti3 . O5 . 158.2(2) yes
O6 . Ti3 . O7 . 77.33(19) yes
Ti2 . Ti3 . O7 . 96.67(14) yes
O16 . Ti3 . O7 . 159.6(2) yes
O14 . Ti3 . O7 . 89.5(2) yes
O5 . Ti3 . O7 . 100.78(18) yes
O6 . Ti3 . Ti1 . 85.28(12) yes
Ti2 . Ti3 . Ti1 . 55.79(4) yes
O16 . Ti3 . Ti1 . 109.57(15) yes
O14 . Ti3 . Ti1 . 169.56(14) yes
O5 . Ti3 . Ti1 . 23.90(15) yes
O6 . Ti3 . O24 . 176.2(2) yes
Ti2 . Ti3 . O24 . 137.98(19) yes
O16 . Ti3 . O24 . 93.2(2) yes
O14 . Ti3 . O24 . 95.9(2) yes
O5 . Ti3 . O24 . 100.1(2) yes
O6 . Ti3 . Ti4 . 37.39(12) yes
Ti2 . Ti3 . Ti4 . 69.04(4) yes
O16 . Ti3 . Ti4 . 118.68(18) yes
O14 . Ti3 . Ti4 . 78.16(14) yes
O5 . Ti3 . Ti4 . 96.56(14) yes
O7 . Ti3 . Ti1 . 81.46(14) yes
O7 . Ti3 . O24 . 103.9(2) yes
Ti1 . Ti3 . O24 . 91.30(18) yes
O7 . Ti3 . Ti4 . 42.09(16) yes
Ti1 . Ti3 . Ti4 . 91.60(4) yes
O24 . Ti3 . Ti4 . 144.71(19) yes
Ti3 . Ti4 . O7 . 35.65(12) yes
Ti3 . Ti4 . O13 . 76.78(15) yes
O7 . Ti4 . O13 . 88.4(2) yes
Ti3 . Ti4 . O12 . 117.07(17) yes
O7 . Ti4 . O12 . 87.5(2) yes
O13 . Ti4 . O12 . 77.9(2) yes
Ti3 . Ti4 . O6 . 43.70(15) yes
O7 . Ti4 . O6 . 77.22(19) yes
O13 . Ti4 . O6 . 86.17(19) yes
O12 . Ti4 . O6 . 158.3(2) yes
Ti3 . Ti4 . O8 . 98.19(14) yes
O7 . Ti4 . O8 . 77.85(18) yes
O13 . Ti4 . O8 . 161.3(2) yes
O12 . Ti4 . O8 . 88.8(2) yes
O6 . Ti4 . O8 . 102.75(19) yes
Ti3 . Ti4 . O22 . 143.04(18) yes
O7 . Ti4 . O22 . 178.1(2) yes
O13 . Ti4 . O22 . 92.5(2) yes
O12 . Ti4 . O22 . 94.3(2) yes
O6 . Ti4 . O22 . 101.1(2) yes
Ti3 . Ti4 . Ti5 . 67.87(4) yes
O7 . Ti4 . Ti5 . 37.50(11) yes
O13 . Ti4 . Ti5 . 120.84(17) yes
O12 . Ti4 . Ti5 . 78.12(18) yes
O6 . Ti4 . Ti5 . 97.98(15) yes
Ti3 . Ti4 . Ti6 . 90.63(4) yes
O7 . Ti4 . Ti6 . 83.12(12) yes
O13 . Ti4 . Ti6 . 166.99(15) yes
O12 . Ti4 . Ti6 . 111.37(15) yes
O6 . Ti4 . Ti6 . 82.37(13) yes
O8 . Ti4 . O22 . 101.6(2) yes
O8 . Ti4 . Ti5 . 42.27(15) yes
O22 . Ti4 . Ti5 . 142.48(17) yes
O8 . Ti4 . Ti6 . 22.88(14) yes
O22 . Ti4 . Ti6 . 95.70(17) yes
Ti5 . Ti4 . Ti6 . 55.28(4) yes
Ti4 . Ti5 . O8 . 36.46(11) yes
Ti4 . Ti5 . O11 . 77.15(17) yes
O8 . Ti5 . O11 . 88.2(2) yes
Ti4 . Ti5 . O10 . 120.07(16) yes
O8 . Ti5 . O10 . 89.43(19) yes
O11 . Ti5 . O10 . 78.3(2) yes
Ti4 . Ti5 . O7 . 42.94(15) yes
O8 . Ti5 . O7 . 77.49(18) yes
O11 . Ti5 . O7 . 86.2(2) yes
O10 . Ti5 . O7 . 160.1(2) yes
Ti4 . Ti5 . O3 . 98.38(15) yes
O8 . Ti5 . O3 . 77.96(19) yes
O11 . Ti5 . O3 . 160.9(2) yes
O10 . Ti5 . O3 . 88.35(19) yes
O7 . Ti5 . O3 . 103.28(19) yes
Ti4 . Ti5 . O23 . 138.00(17) yes
O8 . Ti5 . O23 . 173.7(2) yes
O11 . Ti5 . O23 . 93.1(2) yes
O10 . Ti5 . O23 . 96.9(2) yes
O7 . Ti5 . O23 . 96.4(2) yes
Ti4 . Ti5 . Ti6 . 68.73(4) yes
O8 . Ti5 . Ti6 . 37.58(12) yes
O11 . Ti5 . Ti6 . 120.21(16) yes
O10 . Ti5 . Ti6 . 78.57(15) yes
O7 . Ti5 . Ti6 . 98.95(15) yes
O3 . Ti5 . O23 . 102.2(2) yes
O3 . Ti5 . Ti6 . 42.54(15) yes
O23 . Ti5 . Ti6 . 144.00(18) yes
Ti5 . Ti6 . Ti1 . 66.77(4) yes
Ti5 . Ti6 . O3 . 36.78(12) yes
Ti1 . Ti6 . O3 . 34.17(12) yes
Ti5 . Ti6 . O9 . 77.31(14) yes
Ti1 . Ti6 . O9 . 115.67(15) yes
O3 . Ti6 . O9 . 87.91(19) yes
Ti5 . Ti6 . O19 . 120.74(16) yes
Ti1 . Ti6 . O19 . 76.63(14) yes
O3 . Ti6 . O19 . 89.36(19) yes
O9 . Ti6 . O19 . 78.9(2) yes
Ti5 . Ti6 . Ti4 . 55.99(4) yes
Ti1 . Ti6 . Ti4 . 91.83(4) yes
O3 . Ti6 . Ti4 . 82.96(12) yes
O9 . Ti6 . Ti4 . 110.08(14) yes
O19 . Ti6 . Ti4 . 167.86(14) yes
Ti5 . Ti6 . O8 . 43.03(15) yes
Ti1 . Ti6 . O8 . 98.45(13) yes
O3 . Ti6 . O8 . 77.67(18) yes
O9 . Ti6 . O8 . 87.82(19) yes
O19 . Ti6 . O8 . 161.8(2) yes
Ti5 . Ti6 . O4 . 100.48(15) yes
Ti1 . Ti6 . O4 . 50.98(18) yes
O3 . Ti6 . O4 . 81.8(2) yes
O9 . Ti6 . O4 . 164.7(2) yes
O19 . Ti6 . O4 . 89.6(2) yes
Ti5 . Ti6 . O21 . 139.27(18) yes
Ti1 . Ti6 . O21 . 148.67(18) yes
O3 . Ti6 . O21 . 176.0(2) yes
O9 . Ti6 . O21 . 91.2(2) yes
O19 . Ti6 . O21 . 94.3(2) yes
Ti4 . Ti6 . O8 . 22.60(14) yes
Ti4 . Ti6 . O4 . 80.01(14) yes
O8 . Ti6 . O4 . 100.94(19) yes
Ti4 . Ti6 . O21 . 93.74(16) yes
O8 . Ti6 . O21 . 98.4(2) yes
O4 . Ti6 . O21 . 99.8(2) yes
C16 . C180 . H1803 . 107.2 no
C16 . C180 . H1802 . 108.4 no
H1803 . C180 . H1802 . 111.0 no
C16 . C180 . H1801 . 108.3 no
H1803 . C180 . H1801 . 110.7 no
H1802 . C180 . H1801 . 111.1 no
C16 . C181 . H1813 . 109.2 no
C16 . C181 . H1812 . 109.8 no
H1813 . C181 . H1812 . 109.1 no
C16 . C181 . H1811 . 110.1 no
H1813 . C181 . H1811 . 109.3 no
H1812 . C181 . H1811 . 109.3 no
C16 . C190 . H1901 . 103.0 no
C16 . C190 . H1902 . 106.1 no
H1901 . C190 . H1902 . 112.8 no
C16 . C190 . H1903 . 107.5 no
H1901 . C190 . H1903 . 114.4 no
H1902 . C190 . H1903 . 112.3 no
C16 . C191 . H1913 . 107.6 no
C16 . C191 . H1912 . 108.9 no
H1913 . C191 . H1912 . 111.0 no
C16 . C191 . H1911 . 108.2 no
H1913 . C191 . H1911 . 111.0 no
H1912 . C191 . H1911 . 110.1 no
C16 . C170 . H1703 . 109.3 no
C16 . C170 . H1702 . 108.5 no
H1703 . C170 . H1702 . 109.6 no
C16 . C170 . H1701 . 109.0 no
H1703 . C170 . H1701 . 110.2 no
H1702 . C170 . H1701 . 110.1 no
C16 . C171 . H1711 . 111.3 no
C16 . C171 . H1713 . 109.0 no
H1711 . C171 . H1713 . 109.2 no
C16 . C171 . H1712 . 108.8 no
H1711 . C171 . H1712 . 109.3 no
H1713 . C171 . H1712 . 109.3 no
C11 . C130 . H1301 . 109.6 no
C11 . C130 . H1303 . 110.1 no
H1301 . C130 . H1303 . 109.1 no
C11 . C130 . H1302 . 109.6 no
H1301 . C130 . H1302 . 109.1 no
H1303 . C130 . H1302 . 109.3 no
C11 . C131 . H1311 . 108.9 no
C11 . C131 . H1312 . 110.5 no
H1311 . C131 . H1312 . 109.4 no
C11 . C131 . H1313 . 109.8 no
H1311 . C131 . H1313 . 108.9 no
H1312 . C131 . H1313 . 109.4 no
C11 . C120 . H1203 . 109.6 no
C11 . C120 . H1202 . 109.5 no
H1203 . C120 . H1202 . 109.2 no
C11 . C120 . H1201 . 110.0 no
H1203 . C120 . H1201 . 109.4 no
H1202 . C120 . H1201 . 109.1 no
C11 . C121 . H1213 . 109.6 no
C11 . C121 . H1212 . 109.6 no
H1213 . C121 . H1212 . 109.1 no
C11 . C121 . H1211 . 109.4 no
H1213 . C121 . H1211 . 109.6 no
H1212 . C121 . H1211 . 109.5 no
C11 . C140 . H1401 . 109.7 no
C11 . C140 . H1403 . 109.6 no
H1401 . C140 . H1403 . 109.5 no
C11 . C140 . H1402 . 109.6 no
H1401 . C140 . H1402 . 109.1 no
H1403 . C140 . H1402 . 109.3 no
C11 . C141 . H1411 . 109.4 no
C11 . C141 . H1413 . 109.8 no
H1411 . C141 . H1413 . 109.5 no
C11 . C141 . H1412 . 109.3 no
H1411 . C141 . H1412 . 109.3 no
H1413 . C141 . H1412 . 109.5 no
O24 . C510 . C530 . 109.21(7) yes
O24 . C510 . C520 . 109.22(7) yes
C530 . C510 . C520 . 111.70(7) yes
O24 . C510 . H5101 . 109.7 no
C530 . C510 . H5101 . 109.5 no
C520 . C510 . H5101 . 107.4 no
O24 . C511 . C531 . 109.22(7) yes
O24 . C511 . C521 . 109.22(7) yes
C531 . C511 . C521 . 111.70(7) yes
O24 . C511 . H5111 . 118.3 no
C531 . C511 . H5111 . 120.1 no
C521 . C511 . H5111 . 85.4 no
C510 . C530 . H5301 . 108.5 no
C510 . C530 . H5302 . 109.6 no
H5301 . C530 . H5302 . 109.3 no
C510 . C530 . H5303 . 111.0 no
H5301 . C530 . H5303 . 109.4 no
H5302 . C530 . H5303 . 109.1 no
C511 . C531 . H5312 . 106.8 no
C511 . C531 . H5311 . 121.4 no
H5312 . C531 . H5311 . 109.4 no
C511 . C531 . H5313 . 99.4 no
H5312 . C531 . H5313 . 109.6 no
H5311 . C531 . H5313 . 109.5 no
C510 . C520 . H5202 . 109.4 no
C510 . C520 . H5201 . 108.9 no
H5202 . C520 . H5201 . 110.0 no
C510 . C520 . H5203 . 109.5 no
H5202 . C520 . H5203 . 109.4 no
H5201 . C520 . H5203 . 109.7 no
C511 . C521 . H5213 . 85.3 no
C511 . C521 . H5212 . 126.5 no
H5213 . C521 . H5212 . 113.0 no
C511 . C521 . H5211 . 105.4 no
H5213 . C521 . H5211 . 112.2 no
H5212 . C521 . H5211 . 111.7 no
C54 . C55 . H551 . 111.0 no
C54 . C55 . H552 . 109.2 no
H551 . C55 . H552 . 109.2 no
C54 . C55 . H553 . 108.8 no
H551 . C55 . H553 . 109.5 no
H552 . C55 . H553 . 109.1 no
C55 . C54 . O23 . 106.7(9) yes
C55 . C54 . C56 . 115.1(12) yes
O23 . C54 . C56 . 107.4(11) yes
C55 . C54 . H541 . 109.3 no
O23 . C54 . H541 . 109.2 no
C56 . C54 . H541 . 108.9 no
C54 . C56 . H561 . 110.8 no
C54 . C56 . H563 . 108.4 no
H561 . C56 . H563 . 109.4 no
C54 . C56 . H562 . 109.1 no
H561 . C56 . H562 . 109.5 no
H563 . C56 . H562 . 109.5 no
O21 . C450 . C460 . 108.61(7) yes
O21 . C450 . C470 . 108.61(7) yes
C460 . C450 . C470 . 110.78(7) yes
O21 . C450 . H4501 . 110.3 no
C460 . C450 . H4501 . 110.4 no
C470 . C450 . H4501 . 108.1 no
O21 . C451 . C461 . 108.61(7) yes
O21 . C451 . C471 . 108.61(7) yes
C461 . C451 . C471 . 110.79(7) yes
O21 . C451 . H4511 . 110.5 no
C461 . C451 . H4511 . 108.7 no
C471 . C451 . H4511 . 109.6 no
C450 . C460 . H4601 . 108.4 no
C450 . C460 . H4602 . 111.5 no
H4601 . C460 . H4602 . 109.5 no
C450 . C460 . H4603 . 108.5 no
H4601 . C460 . H4603 . 109.5 no
H4602 . C460 . H4603 . 109.5 no
C451 . C461 . H4613 . 109.4 no
C451 . C461 . H4612 . 107.2 no
H4613 . C461 . H4612 . 109.3 no
C451 . C461 . H4611 . 111.1 no
H4613 . C461 . H4611 . 109.9 no
H4612 . C461 . H4611 . 109.9 no
C450 . C470 . H4701 . 114.1 no
C450 . C470 . H4702 . 107.0 no
H4701 . C470 . H4702 . 109.4 no
C450 . C470 . H4703 . 107.5 no
H4701 . C470 . H4703 . 109.3 no
H4702 . C470 . H4703 . 109.5 no
C451 . C471 . H4711 . 108.7 no
C451 . C471 . H4712 . 108.4 no
H4711 . C471 . H4712 . 109.6 no
C451 . C471 . H4713 . 111.2 no
H4711 . C471 . H4713 . 109.4 no
H4712 . C471 . H4713 . 109.6 no
O22 . C480 . C490 . 108.98(7) yes
O22 . C480 . C500 . 108.97(7) yes
C490 . C480 . C500 . 104.46(7) yes
O22 . C480 . H4801 . 111.1 no
C490 . C480 . H4801 . 110.2 no
C500 . C480 . H4801 . 112.8 no
O22 . C481 . C491 . 108.98(7) yes
O22 . C481 . C501 . 108.97(7) yes
C491 . C481 . C501 . 104.46(7) yes
O22 . C481 . H4811 . 112.0 no
C491 . C481 . H4811 . 110.4 no
C501 . C481 . H4811 . 111.7 no
C480 . C490 . H4901 . 108.7 no
C480 . C490 . H4903 . 111.3 no
H4901 . C490 . H4903 . 109.4 no
C480 . C490 . H4902 . 108.7 no
H4901 . C490 . H4902 . 109.4 no
H4903 . C490 . H4902 . 109.5 no
C481 . C491 . H4911 . 108.8 no
C481 . C491 . H4912 . 109.7 no
H4911 . C491 . H4912 . 110.2 no
C481 . C491 . H4913 . 107.9 no
H4911 . C491 . H4913 . 110.3 no
H4912 . C491 . H4913 . 109.8 no
C480 . C500 . H5002 . 108.5 no
C480 . C500 . H5001 . 110.2 no
H5002 . C500 . H5001 . 109.4 no
C480 . C500 . H5003 . 109.9 no
H5002 . C500 . H5003 . 109.5 no
H5001 . C500 . H5003 . 109.4 no
C481 . C501 . H5012 . 109.5 no
C481 . C501 . H5011 . 110.1 no
H5012 . C501 . H5011 . 109.4 no
C481 . C501 . H5013 . 109.3 no
H5012 . C501 . H5013 . 109.1 no
H5011 . C501 . H5013 . 109.4 no
C41 . C40 . N10 . 122.83(7) yes
C41 . C40 . H401 . 118.7 no
N10 . C40 . H401 . 118.4 no
C40 . C41 . C42 . 118.23(7) yes
C40 . C41 . H411 . 121.2 no
C42 . C41 . H411 . 120.6 no
C41 . C42 . C43 . 120.14(7) yes
C41 . C42 . H421 . 119.9 no
C43 . C42 . H421 . 120.0 no
C42 . C43 . C44 . 118.21(7) yes
C42 . C43 . H431 . 121.0 no
C44 . C43 . H431 . 120.7 no
C43 . C44 . N10 . 122.81(7) yes
C43 . C44 . H441 . 118.0 no
N10 . C44 . H441 . 119.2 no
Ti2 . N10 . C44 . 119.3(3) yes
Ti2 . N10 . C40 . 123.3(3) yes
C44 . N10 . C40 . 117.21(7) yes
Cl2 . C9 . Cl1 . 105.9(13) yes
Cl2 . C9 . H92 . 111.9 no
Cl1 . C9 . H92 . 110.8 no
Cl2 . C9 . H91 . 109.3 no
Cl1 . C9 . H91 . 109.4 no
H92 . C9 . H91 . 109.4 no
C30 . C31 . C33 . 107.0(7) yes
C30 . C31 . C34 . 111.9(9) yes
C33 . C31 . C34 . 111.0(9) yes
C30 . C31 . C32 . 106.8(8) yes
C33 . C31 . C32 . 108.3(10) yes
C34 . C31 . C32 . 111.6(8) yes
C31 . C33 . H331 . 108.9 no
C31 . C33 . H333 . 110.1 no
H331 . C33 . H333 . 109.4 no
C31 . C33 . H332 . 109.3 no
H331 . C33 . H332 . 109.1 no
H333 . C33 . H332 . 110.0 no
C31 . C34 . H341 . 109.1 no
C31 . C34 . H343 . 110.5 no
H341 . C34 . H343 . 108.9 no
C31 . C34 . H342 . 109.2 no
H341 . C34 . H342 . 109.5 no
H343 . C34 . H342 . 109.7 no
C31 . C32 . H321 . 109.7 no
C31 . C32 . H322 . 110.2 no
H321 . C32 . H322 . 109.1 no
C31 . C32 . H323 . 109.2 no
H321 . C32 . H323 . 109.5 no
H322 . C32 . H323 . 109.1 no

loop_
_geom_bond_atom_site_label_1
_geom_bond_site_symmetry_1
_geom_bond_atom_site_label_2
_geom_bond_site_symmetry_2
_geom_bond_distance
_geom_bond_publ_flag
C10 . C11 . 1.518(8) yes
C10 . O9 . 1.250(9) yes
C10 . O10 . 1.276(8) yes
C11 . C131 . 1.528(5) yes
C11 . C121 . 1.524(5) yes
C11 . C140 . 1.534(5) yes
C11 . C130 . 1.535(6) yes
C11 . C120 . 1.532(6) yes
C11 . C141 . 1.529(6) yes
C15 . C16 . 1.530(9) yes
C15 . O11 . 1.255(10) yes
C15 . O12 . 1.262(11) yes
C16 . C181 . 1.517(5) yes
C16 . C191 . 1.517(5) yes
C16 . C170 . 1.510(5) yes
C16 . C180 . 1.510(6) yes
C16 . C190 . 1.515(6) yes
C16 . C171 . 1.516(6) yes
C20 . C21 . 1.526(10) yes
C20 . O13 . 1.279(9) yes
C20 . O14 . 1.248(9) yes
C21 . C22 . 1.479(13) yes
C21 . C23 . 1.585(18) yes
C21 . C24 . 1.462(13) yes
C22 . H221 . 0.958 no
C22 . H222 . 0.960 no
C22 . H223 . 0.960 no
C23 . H232 . 0.962 no
C23 . H231 . 0.959 no
C23 . H233 . 0.959 no
C24 . H242 . 0.957 no
C24 . H241 . 0.961 no
C24 . H243 . 0.963 no
C25 . C26 . 1.540(11) yes
C25 . O15 . 1.254(10) yes
C25 . O16 . 1.250(11) yes
C26 . C27 . 1.476(17) yes
C26 . C28 . 1.482(14) yes
C26 . C29 . 1.642(19) yes
C27 . H273 . 0.962 no
C27 . H272 . 0.965 no
C27 . H271 . 0.963 no
C28 . H283 . 0.965 no
C28 . H282 . 0.962 no
C28 . H281 . 0.963 no
C29 . H291 . 0.962 no
C29 . H292 . 0.965 no
C29 . H293 . 0.964 no
C30 . O17 . 1.262(10) yes
C30 . O18 . 1.250(10) yes
C30 . C31 . 1.526(11) yes
C35 . C36 . 1.535(9) yes
C35 . O19 . 1.261(9) yes
C35 . O20 . 1.265(8) yes
C36 . C37 . 1.533(12) yes
C36 . C38 . 1.534(11) yes
C36 . C39 . 1.544(12) yes
C37 . H371 . 0.963 no
C37 . H372 . 0.962 no
C37 . H373 . 0.966 no
C38 . H382 . 0.970 no
C38 . H381 . 0.964 no
C38 . H383 . 0.964 no
C39 . H392 . 0.962 no
C39 . H391 . 0.961 no
C39 . H393 . 0.964 no
O1 . O2 . 1.275(11) yes
O1 . Ti1 . 1.842(9) yes
O2 . Ti1 . 1.831(9) yes
O3 . Ti1 . 1.931(5) yes
O3 . Ti5 . 1.877(5) yes
O3 . Ti6 . 2.120(5) yes
O4 . Ti1 . 2.551(6) yes
O4 . Ti2 . 1.818(4) yes
O4 . Ti6 . 1.879(5) yes
O5 . Ti1 . 2.031(5) yes
O5 . Ti2 . 1.926(5) yes
O5 . Ti3 . 1.927(5) yes
O6 . Ti2 . 1.848(5) yes
O6 . Ti3 . 2.188(5) yes
O6 . Ti4 . 1.924(5) yes
O7 . Ti3 . 1.867(4) yes
O7 . Ti4 . 2.147(5) yes
O7 . Ti5 . 1.918(4) yes
O8 . Ti4 . 1.883(4) yes
O8 . Ti5 . 2.131(5) yes
O8 . Ti6 . 1.905(4) yes
O9 . Ti6 . 2.063(5) yes
O10 . Ti5 . 2.034(5) yes
O11 . Ti5 . 2.076(5) yes
O12 . Ti4 . 2.036(6) yes
O13 . Ti4 . 2.064(5) yes
O14 . Ti3 . 2.033(5) yes
O15 . Ti2 . 2.075(5) yes
O16 . Ti3 . 2.071(5) yes
O17 . Ti2 . 2.049(5) yes
O18 . Ti1 . 2.054(6) yes
O19 . Ti6 . 2.027(5) yes
O20 . Ti1 . 2.092(4) yes
O21 . Ti6 . 1.782(5) yes
O21 . C450 . 1.415(7) yes
O21 . Ti6 . 1.782(5) yes
O21 . C451 . 1.416(5) yes
O22 . Ti4 . 1.766(5) yes
O22 . C481 . 1.435(6) yes
O22 . Ti4 . 1.766(5) yes
O22 . C480 . 1.436(7) yes
O23 . Ti5 . 1.774(5) yes
O23 . C54 . 1.480(12) yes
O24 . Ti3 . 1.772(6) yes
O24 . C511 . 1.436(7) yes
O24 . Ti3 . 1.772(6) yes
O24 . C510 . 1.437(6) yes
Ti1 . Ti2 . 3.148(2) yes
Ti1 . Ti3 . 3.6369(17) yes
Ti1 . Ti6 . 3.2744(18) yes
Ti2 . Ti3 . 2.976(2) yes
Ti2 . N10 . 2.166(5) yes
Ti3 . Ti4 . 3.1295(17) yes
Ti4 . Ti5 . 3.1075(19) yes
Ti4 . Ti6 . 3.4931(16) yes
Ti5 . Ti6 . 3.0812(17) yes
C180 . H1803 . 0.998 no
C180 . H1802 . 0.996 no
C180 . H1801 . 0.995 no
C181 . H1813 . 0.960 no
C181 . H1812 . 0.960 no
C181 . H1811 . 0.958 no
C190 . H1901 . 1.131 no
C190 . H1902 . 1.107 no
C190 . H1903 . 1.144 no
C191 . H1913 . 1.003 no
C191 . H1912 . 0.992 no
C191 . H1911 . 0.998 no
C170 . H1703 . 0.960 no
C170 . H1702 . 0.961 no
C170 . H1701 . 0.962 no
C171 . H1711 . 0.959 no
C171 . H1713 . 0.960 no
C171 . H1712 . 0.961 no
C130 . H1301 . 0.960 no
C130 . H1303 . 0.959 no
C130 . H1302 . 0.961 no
C131 . H1311 . 0.963 no
C131 . H1312 . 0.960 no
C131 . H1313 . 0.957 no
C120 . H1203 . 0.962 no
C120 . H1202 . 0.961 no
C120 . H1201 . 0.963 no
C121 . H1213 . 0.961 no
C121 . H1212 . 0.961 no
C121 . H1211 . 0.961 no
C140 . H1401 . 0.961 no
C140 . H1403 . 0.962 no
C140 . H1402 . 0.961 no
C141 . H1411 . 0.961 no
C141 . H1413 . 0.963 no
C141 . H1412 . 0.959 no
C510 . C530 . 1.501(6) yes
C510 . C520 . 1.495(6) yes
C510 . H5101 . 0.981 no
C511 . C531 . 1.499(7) yes
C511 . C521 . 1.498(7) yes
C511 . H5111 . 0.980 no
C530 . H5301 . 0.962 no
C530 . H5302 . 0.960 no
C530 . H5303 . 0.961 no
C531 . H5312 . 0.961 no
C531 . H5311 . 0.962 no
C531 . H5313 . 0.962 no
C520 . H5202 . 0.961 no
C520 . H5201 . 0.965 no
C520 . H5203 . 0.966 no
C521 . H5213 . 1.075 no
C521 . H5212 . 1.074 no
C521 . H5211 . 1.070 no
C55 . C54 . 1.512(16) yes
C55 . H551 . 0.966 no
C55 . H552 . 0.964 no
C55 . H553 . 0.962 no
C54 . C56 . 1.474(18) yes
C54 . H541 . 0.987 no
C56 . H561 . 0.963 no
C56 . H563 . 0.964 no
C56 . H562 . 0.964 no
C450 . C460 . 1.498(7) yes
C450 . C470 . 1.498(7) yes
C450 . H4501 . 0.979 no
C451 . C461 . 1.499(6) yes
C451 . C471 . 1.495(6) yes
C451 . H4511 . 0.994 no
C460 . H4601 . 0.950 no
C460 . H4602 . 0.950 no
C460 . H4603 . 0.950 no
C461 . H4613 . 0.962 no
C461 . H4612 . 0.959 no
C461 . H4611 . 0.960 no
C470 . H4701 . 0.961 no
C470 . H4702 . 0.962 no
C470 . H4703 . 0.962 no
C471 . H4711 . 0.961 no
C471 . H4712 . 0.965 no
C471 . H4713 . 0.965 no
C480 . C490 . 1.514(7) yes
C480 . C500 . 1.515(7) yes
C480 . H4801 . 0.984 no
C481 . C491 . 1.510(6) yes
C481 . C501 . 1.518(7) yes
C481 . H4811 . 0.989 no
C490 . H4901 . 0.962 no
C490 . H4903 . 0.959 no
C490 . H4902 . 0.962 no
C491 . H4911 . 0.961 no
C491 . H4912 . 0.961 no
C491 . H4913 . 0.964 no
C500 . H5002 . 0.962 no
C500 . H5001 . 0.959 no
C500 . H5003 . 0.961 no
C501 . H5012 . 0.966 no
C501 . H5011 . 0.964 no
C501 . H5013 . 0.965 no
C40 . C41 . 1.374(5) yes
C40 . N10 . 1.323(5) yes
C40 . H401 . 0.943 no
C41 . C42 . 1.348(5) yes
C41 . H411 . 0.938 no
C42 . C43 . 1.354(5) yes
C42 . H421 . 0.931 no
C43 . C44 . 1.361(5) yes
C43 . H431 . 0.938 no
C44 . N10 . 1.339(5) yes
C44 . H441 . 0.929 no
Cl1 . C9 . 1.65(2) yes
Cl2 . C9 . 1.78(2) yes
C9 . H92 . 0.974 no
C9 . H91 . 0.968 no
C31 . C33 . 1.550(12) yes
C31 . C34 . 1.495(15) yes
C31 . C32 . 1.557(15) yes
C33 . H331 . 0.958 no
C33 . H333 . 0.957 no
C33 . H332 . 0.957 no
C34 . H341 . 0.960 no
C34 . H343 . 0.959 no
C34 . H342 . 0.966 no
C32 . H321 . 0.958 no
C32 . H322 . 0.961 no
C32 . H323 . 0.959 no

loop_
_geom_hbond_atom_site_label_D
_geom_hbond_site_symmetry_D
_geom_hbond_atom_site_label_H
_geom_hbond_site_symmetry_H
_geom_hbond_atom_site_label_A
_geom_hbond_site_symmetry_A
_geom_hbond_angle_DHA
_geom_hbond_distance_DH
_geom_hbond_distance_HA
_geom_hbond_distance_DA
_geom_hbond_publ_flag
C531 . H5303 . C530 . 129 0.84 0.96 1.63(2) yes
C531 . H5303 . C521 . 126 0.84 1.90 2.48(2) yes
C531 . H5311 . O14 . 128 0.96 2.51 3.19(2) yes
C471 . H4501 . C450 . 144 0.93 0.98 1.82(2) yes
C471 . H4501 . C460 . 135 0.93 2.06 2.79(2) yes
C471 . H4501 . C461 . 129 0.93 1.77 2.46(2) yes
C471 . H4501 . C470 . 148 0.93 2.03 2.86(2) yes
C461 . H4612 . C470 . 126 0.96 1.80 2.49(2) yes
C471 . H4712 . C470 . 122 0.96 2.24 2.86(2) yes
C490 . H4902 . O13 . 137 0.96 2.57 3.34(2) yes
C41 . H411 . O23 4_656 151 0.94 2.57 3.42(2) yes
C42 . H421 . O20 4_656 171 0.93 2.53 3.46(2) yes
C470 . H4703 . O19 . 144 0.96 2.45 3.28(2) yes

loop_
_platon_squeeze_void_nr
_platon_squeeze_void_average_x
_platon_squeeze_void_average_y
_platon_squeeze_void_average_z
_platon_squeeze_void_volume
_platon_squeeze_void_count_electrons
_platon_squeeze_void_content
1 0.000 0.000 0.500 217 29 CH2Cl2
2 0.068 0.596 0.951 24 5 ' '
3 0.500 0.500 1.000 217 29 CH2Cl2
4 0.432 0.096 0.549 25 5 ' '
5 0.568 0.904 0.451 24 5 ' '
6 0.932 0.404 0.049 25 6 ' '
